data_7705281
loop_
_publ_author_name
'Wu, Sijie'
'Wu, Zhou'
'Wang, Xiao-Li'
'Wang, Xiang'
'Zhou, Rui'
'Li, Dong-Sheng'
'Wu, Tao'

_publ_section_title
;
 Two new layered metal chalcogenide frameworks as photocatalysts for
 highly efficient and selective dye degradation.
;
_journal_issue 38
_journal_name_full 'Dalton transactions (Cambridge, England : 2003)'
_journal_page_first 13276
_journal_page_last 13281
_journal_paper_doi 10.1039/d0dt02454f
_journal_volume 49
_journal_year 2020
_chemical_formula_moiety '0.5(S34 Sn16)'
_chemical_formula_sum 'S17 Sn8'
_chemical_formula_weight 1494.54
_space_group_crystal_system orthorhombic
_space_group_IT_number 56
_space_group_name_Hall '-P 2ab 2ac'
_space_group_name_H-M_alt 'P c c n'
_audit_creation_date 2019-12-08
_audit_creation_method
;
Olex2 1.2
(compiled 2018.05.29 svn.r3508 for OlexSys, GUI svn.r5506)
;
_audit_update_record
;
2020-05-31 deposited with the CCDC.	2020-08-26 downloaded from the CCDC.
;
_cell_angle_alpha 90
_cell_angle_beta 90
_cell_angle_gamma 90
_cell_formula_units_Z 4
_cell_length_a 23.9507(16)
_cell_length_b 12.4142(9)
_cell_length_c 22.5931(16)
_cell_measurement_reflns_used 4287
_cell_measurement_temperature 120(2)
_cell_measurement_theta_max 22.3407
_cell_measurement_theta_min 2.5818
_cell_volume 6717.6(8)
_computing_molecular_graphics 'Olex2 (Dolomanov et al., 2009)'
_computing_publication_material 'Olex2 (Dolomanov et al., 2009)'
_computing_structure_refinement 'ShelXL (Sheldrick, 2015)'
_computing_structure_solution 'SHELXT 2014/5 (Sheldrick, 2014)'
_diffrn_ambient_temperature 119.99
_diffrn_measured_fraction_theta_full 0.977
_diffrn_measured_fraction_theta_max 0.938
_diffrn_measurement_device_type 'Bruker APEX-II CCD'
_diffrn_radiation_type MoK\a
_diffrn_radiation_wavelength 0.71073
_diffrn_reflns_av_R_equivalents 0.1236
_diffrn_reflns_av_unetI/netI 0.0997
_diffrn_reflns_Laue_measured_fraction_full 0.977
_diffrn_reflns_Laue_measured_fraction_max 0.938
_diffrn_reflns_limit_h_max 29
_diffrn_reflns_limit_h_min -29
_diffrn_reflns_limit_k_max 14
_diffrn_reflns_limit_k_min -13
_diffrn_reflns_limit_l_max 24
_diffrn_reflns_limit_l_min -26
_diffrn_reflns_number 34257
_diffrn_reflns_point_group_measured_fraction_full 0.977
_diffrn_reflns_point_group_measured_fraction_max 0.938
_diffrn_reflns_theta_full 25.242
_diffrn_reflns_theta_max 26.383
_diffrn_reflns_theta_min 1.848
_exptl_absorpt_coefficient_mu 3.449
_exptl_crystal_colour colorless
_exptl_crystal_density_diffrn 1.478
_exptl_crystal_description flake
_exptl_crystal_F_000 2688
_refine_diff_density_max 0.910
_refine_diff_density_min -0.904
_refine_diff_density_rms 0.139
_refine_ls_extinction_method none
_refine_ls_goodness_of_fit_ref 1.008
_refine_ls_hydrogen_treatment undef
_refine_ls_matrix_type full
_refine_ls_number_parameters 114
_refine_ls_number_reflns 6452
_refine_ls_number_restraints 0
_refine_ls_restrained_S_all 1.008
_refine_ls_R_factor_all 0.1289
_refine_ls_R_factor_gt 0.0493
_refine_ls_shift/su_max 0.000
_refine_ls_shift/su_mean 0.000
_refine_ls_structure_factor_coef Fsqd
_refine_ls_weighting_details 'w=1/[\s^2^(Fo^2^)+(0.0912P)^2^] where P=(Fo^2^+2Fc^2^)/3'
_refine_ls_weighting_scheme calc
_refine_ls_wR_factor_gt 0.1390
_refine_ls_wR_factor_ref 0.1906
_reflns_Friedel_coverage 0.000
_reflns_number_gt 3133
_reflns_number_total 6452
_reflns_threshold_expression 'I > 2\s(I)'
_cod_data_source_file d0dt02454f2.cif
_cod_data_source_block SOF-31
_cod_depositor_comments 'Adding full bibliography for 7705280--7705281.cif.'
_cod_database_code 7705281
_shelx_shelxl_version_number 2018/3
_shelx_space_group_comment
;
The symmetry employed for this shelxl refinement is uniquely defined
by the following loop, which should always be used as a source of
symmetry information in preference to the above space-group names.
They are only intended as comments.
;
_olex2_refinement_description
;
;
_olex2_submission_special_instructions 'No special instructions were received'

loop_
_space_group_symop_operation_xyz
'x, y, z'
'-x+1/2, -y+1/2, z'
'-x, y+1/2, -z+1/2'
'x+1/2, -y, -z+1/2'
'-x, -y, -z'
'x-1/2, y-1/2, -z'
'x, -y-1/2, z-1/2'
'-x-1/2, y, z-1/2'

loop_
_atom_site_label
_atom_site_type_symbol
_atom_site_fract_x
_atom_site_fract_y
_atom_site_fract_z
_atom_site_U_iso_or_equiv
_atom_site_adp_type
_atom_site_occupancy
_atom_site_site_symmetry_order
_atom_site_calc_flag
_atom_site_refinement_flags_posn
_atom_site_refinement_flags_adp
_atom_site_refinement_flags_occupancy
_atom_site_disorder_assembly
_atom_site_disorder_group
Sn01 Sn 0.44478(3) 0.51743(6) 0.21710(4) 0.0665(3) Uani 1 1 d . . . . .
Sn02 Sn 0.32182(3) 0.31966(7) 0.22533(4) 0.0679(3) Uani 1 1 d . . . . .
Sn03 Sn 0.45612(3) 0.26334(6) 0.30856(4) 0.0670(3) Uani 1 1 d . . . . .
Sn04 Sn 0.35959(3) 0.49283(7) 0.35858(4) 0.0739(3) Uani 1 1 d . . . . .
S005 S 0.37023(12) 0.4408(3) 0.15826(14) 0.0728(8) Uani 1 1 d . . . . .
S006 S 0.51176(11) 0.3818(2) 0.24664(15) 0.0754(9) Uani 1 1 d . . . . .
S007 S 0.38267(12) 0.1731(2) 0.25430(16) 0.0776(9) Uani 1 1 d . . . . .
S008 S 0.41075(14) 0.6228(3) 0.29940(16) 0.0839(9) Uani 1 1 d . . . . .
S009 S 0.48541(13) 0.6325(3) 0.14252(14) 0.0815(9) Uani 1 1 d . . . . .
S00A S 0.28008(12) 0.4166(3) 0.30646(15) 0.0822(9) Uani 1 1 d . . . . .
S00B S 0.42043(13) 0.3534(3) 0.39543(14) 0.0803(9) Uani 1 1 d . . . . .
S00C S 0.250000 0.250000 0.1614(2) 0.0937(16) Uani 1 2 d S T P . .
S00D S 0.3253(2) 0.5872(4) 0.44285(18) 0.1299(16) Uani 1 1 d . . . . .

loop_
_atom_site_aniso_label
_atom_site_aniso_U_11
_atom_site_aniso_U_22
_atom_site_aniso_U_33
_atom_site_aniso_U_23
_atom_site_aniso_U_13
_atom_site_aniso_U_12
Sn01 0.0524(4) 0.0604(5) 0.0868(6) 0.0008(4) 0.0022(4) -0.0061(3)
Sn02 0.0488(4) 0.0764(6) 0.0784(6) -0.0023(4) -0.0025(4) -0.0117(4)
Sn03 0.0564(4) 0.0613(5) 0.0833(6) -0.0025(4) -0.0015(4) 0.0066(4)
Sn04 0.0686(5) 0.0747(6) 0.0785(6) -0.0149(4) 0.0092(4) 0.0103(4)
S005 0.0608(16) 0.084(2) 0.074(2) 0.0017(17) -0.0012(15) -0.0214(15)
S006 0.0490(15) 0.0697(19) 0.108(2) 0.0069(18) 0.0068(15) 0.0028(13)
S007 0.0678(18) 0.0635(19) 0.101(2) -0.0086(18) -0.0082(17) -0.0050(14)
S008 0.088(2) 0.0607(19) 0.103(3) -0.0132(18) 0.0109(19) 0.0025(16)
S009 0.082(2) 0.079(2) 0.084(2) 0.0055(17) -0.0013(17) -0.0240(17)
S00A 0.0553(16) 0.096(2) 0.095(2) -0.004(2) 0.0111(16) -0.0011(16)
S00B 0.086(2) 0.080(2) 0.074(2) -0.0074(17) -0.0048(17) 0.0178(17)
S00C 0.063(2) 0.146(5) 0.072(3) 0.000 0.000 -0.049(3)
S00D 0.155(4) 0.134(4) 0.101(3) -0.038(3) 0.038(3) 0.038(3)

loop_
_atom_type_symbol
_atom_type_description
_atom_type_scat_dispersion_real
_atom_type_scat_dispersion_imag
_atom_type_scat_source
S S 0.1246 0.1234 'International Tables Vol C Tables 4.2.6.8 and 6.1.1.4'
Sn Sn -0.6537 1.4246 'International Tables Vol C Tables 4.2.6.8 and 6.1.1.4'

loop_
_geom_angle_atom_site_label_1
_geom_angle_atom_site_label_2
_geom_angle_atom_site_label_3
_geom_angle
_geom_angle_site_symmetry_1
_geom_angle_site_symmetry_3
_geom_angle_publ_flag
S006 Sn01 S005 111.52(11) . . ?
S008 Sn01 S005 112.76(11) . . ?
S008 Sn01 S006 112.85(12) . . ?
S009 Sn01 S005 98.43(11) . . ?
S009 Sn01 S006 109.70(11) . . ?
S009 Sn01 S008 110.68(12) . . ?
S007 Sn02 S005 110.27(11) . . ?
S00A Sn02 S005 111.31(12) . . ?
S00A Sn02 S007 114.78(12) . . ?
S00C Sn02 S005 100.89(11) . . ?
S00C Sn02 S007 108.81(8) . . ?
S00C Sn02 S00A 109.85(10) . . ?
S007 Sn03 S006 112.80(12) . . ?
S009 Sn03 S006 110.67(11) 3_645 . ?
S009 Sn03 S007 110.03(11) 3_645 . ?
S009 Sn03 S00B 98.33(11) 3_645 . ?
S00B Sn03 S006 112.47(11) . . ?
S00B Sn03 S007 111.64(11) . . ?
S008 Sn04 S00A 112.80(12) . . ?
S00B Sn04 S008 111.23(12) . . ?
S00B Sn04 S00A 111.18(12) . . ?
S00D Sn04 S008 106.71(15) . . ?
S00D Sn04 S00A 108.00(14) . . ?
S00D Sn04 S00B 106.57(14) . . ?
Sn01 S005 Sn02 104.64(12) . . ?
Sn01 S006 Sn03 102.50(10) . . ?
Sn03 S007 Sn02 103.11(11) . . ?
Sn01 S008 Sn04 103.58(12) . . ?
Sn03 S009 Sn01 108.22(13) 3_655 . ?
Sn02 S00A Sn04 103.76(11) . . ?
Sn04 S00B Sn03 105.40(13) . . ?
Sn02 S00C Sn02 106.22(19) 2 . ?

loop_
_geom_bond_atom_site_label_1
_geom_bond_atom_site_label_2
_geom_bond_distance
_geom_bond_site_symmetry_2
_geom_bond_publ_flag
Sn01 S005 2.421(3) . ?
Sn01 S006 2.420(3) . ?
Sn01 S008 2.415(3) . ?
Sn01 S009 2.414(3) . ?
Sn02 S005 2.429(3) . ?
Sn02 S007 2.421(3) . ?
Sn02 S00A 2.410(3) . ?
Sn02 S00C 2.407(3) . ?
Sn03 S006 2.428(3) . ?
Sn03 S007 2.419(3) . ?
Sn03 S009 2.413(3) 3_645 ?
Sn03 S00B 2.415(3) . ?
Sn04 S008 2.427(3) . ?
Sn04 S00A 2.431(3) . ?
Sn04 S00B 2.411(3) . ?
Sn04 S00D 2.381(4) . ?
